data_4066651
loop_
_publ_author_name
'Ohshita, Joji'
'Matsui, Shigenori'
'Yamamoto, Roh'
'Mizumo, Tomonobu'
'Ooyama, Yousuke'
'Harima, Yutaka'
'Murafuji, Toshihiro'
'Tao, Keisuke'
'Kuramochi, Yusuke'
'Kaikoh, Takashi'
'Higashimura, Hideyuki'

_publ_section_title
;
 Synthesis of Dithienobismoles as Novel Phosphorescence Materials
;
_journal_issue 15
_journal_name_full Organometallics
_journal_page_first 3239
_journal_paper_doi 10.1021/om100560n
_journal_volume 29
_journal_year 2010
_chemical_formula_moiety 'C20 H26 Bi S2 Si2 '
_chemical_formula_sum 'C20 H26 Bi S2 Si2'
_chemical_formula_weight 595.70
_space_group_IT_number 14
_symmetry_cell_setting monoclinic
_symmetry_Int_Tables_number 14
_symmetry_space_group_name_Hall '-P 2yn'
_symmetry_space_group_name_H-M 'P 1 21/n 1'
_cell_angle_alpha 90.0000(7)
_cell_angle_beta 100.9688(8)
_cell_angle_gamma 90.0000(7)
_cell_formula_units_Z 4
_cell_length_a 14.7703(8)
_cell_length_b 6.5197(2)
_cell_length_c 25.2250(14)
_cell_measurement_reflns_used 5414
_cell_measurement_temperature 293.1
_cell_measurement_theta_max 27.5
_cell_measurement_theta_min 3.2
_cell_volume 2384.7(2)
_computing_cell_refinement CrystalClear
_computing_data_collection CrystalClear
_computing_data_reduction CrystalStructure
_computing_publication_material 'CrystalStructure 3.8'
_computing_structure_refinement CRYSTALS
_computing_structure_solution SHELXS97
_diffrn_detector_area_resol_mean 7.31
_diffrn_measured_fraction_theta_full 0.949
_diffrn_measured_fraction_theta_max 0.949
_diffrn_measurement_device_type 'Rigaku Mercury'
_diffrn_measurement_method \w
_diffrn_radiation_type 'Mo K\a'
_diffrn_radiation_wavelength 0.71070
_diffrn_reflns_av_R_equivalents 0.250
_diffrn_reflns_limit_h_max 19
_diffrn_reflns_limit_h_min -16
_diffrn_reflns_limit_k_max 5
_diffrn_reflns_limit_k_min -8
_diffrn_reflns_limit_l_max 32
_diffrn_reflns_limit_l_min -32
_diffrn_reflns_number 17335
_diffrn_reflns_theta_full 27.48
_diffrn_reflns_theta_max 27.48
_exptl_absorpt_coefficient_mu 7.657
_exptl_absorpt_correction_type none
_exptl_crystal_colour colorless
_exptl_crystal_density_diffrn 1.659
_exptl_crystal_density_method 'not measured'
_exptl_crystal_description needle
_exptl_crystal_F_000 1156.00
_exptl_crystal_size_max 0.80
_exptl_crystal_size_mid 0.20
_exptl_crystal_size_min 0.13
_refine_diff_density_max 1.60
_refine_diff_density_min -2.64
_refine_ls_extinction_method none
_refine_ls_goodness_of_fit_ref 7.987
_refine_ls_hydrogen_treatment refU
_refine_ls_number_parameters 1
_refine_ls_number_reflns 4223
_refine_ls_R_factor_gt 0.0396
_refine_ls_shift/su_max 0.0000
_refine_ls_structure_factor_coef Fsqd
_refine_ls_weighting_details 'w = 1.0'
_refine_ls_weighting_scheme unit
_refine_ls_wR_factor_ref 0.0868
_reflns_number_gt 4191
_reflns_number_total 5203
_reflns_threshold_expression F^2^>2.0\s(F^2^)
_cod_data_source_file om100560n_si_002.cif
_cod_data_source_block '__20090109'
_cod_original_cell_volume 2384.74(20)
_cod_original_formula_sum 'C20 H26 Bi S2 Si2 '
_cod_database_code 4066651

loop_
_symmetry_equiv_pos_site_id
_symmetry_equiv_pos_as_xyz
1 +X,+Y,+Z
2 1/2-X,1/2+Y,1/2-Z
3 -X,-Y,-Z
4 1/2+X,1/2-Y,1/2+Z

loop_
_atom_site_label
_atom_site_type_symbol
_atom_site_fract_x
_atom_site_fract_y
_atom_site_fract_z
_atom_site_U_iso_or_equiv
_atom_site_adp_type
_atom_site_occupancy
_atom_site_symmetry_multiplicity
_atom_site_calc_flag
_atom_site_refinement_flags
Bi(1) Bi 0.02440(2) 0.90957(4) 0.186050(10) 0.04354(7) Uani 1.00 1 d .
S(1) S -0.14272(12) 1.4747(2) 0.11040(7) 0.0495(4) Uani 1.00 1 d .
S(2) S -0.11609(13) 1.4615(2) 0.25390(7) 0.0541(5) Uani 1.00 1 d .
Si(1) Si -0.17651(14) 1.4221(2) -0.01588(8) 0.0473(5) Uani 1.00 1 d .
Si(2) Si -0.09598(15) 1.4007(3) 0.37929(8) 0.0552(6) Uani 1.00 1 d .
C(1) C -0.0728(4) 1.3201(9) 0.3113(2) 0.0485(19) Uani 1.00 1 d .
C(2) C -0.0254(4) 1.1544(10) 0.2982(2) 0.046(2) Uani 1.00 1 d .
C(3) C -0.0234(4) 1.1374(9) 0.2420(2) 0.0427(18) Uani 1.00 1 d .
C(4) C -0.0707(3) 1.2948(8) 0.2121(2) 0.0395(16) Uani 1.00 1 d .
C(5) C -0.0831(3) 1.2982(9) 0.1553(2) 0.0421(17) Uani 1.00 1 d .
C(6) C -0.0484(4) 1.1429(9) 0.1276(2) 0.0402(16) Uani 1.00 1 d .
C(7) C -0.0715(5) 1.1690(12) 0.0712(2) 0.048(2) Uani 1.00 1 d .
C(8) C -0.1241(4) 1.3414(9) 0.0539(2) 0.0456(18) Uani 1.00 1 d .
C(9) C 0.1640(4) 1.0532(9) 0.1855(2) 0.0418(17) Uani 1.00 1 d .
C(10) C 0.1746(5) 1.2531(10) 0.1705(2) 0.055(2) Uani 1.00 1 d .
C(11) C 0.2624(5) 1.3299(12) 0.1694(3) 0.062(2) Uani 1.00 1 d .
C(12) C 0.3381(5) 1.2057(14) 0.1820(3) 0.064(2) Uani 1.00 1 d .
C(13) C 0.3293(5) 1.0059(14) 0.1978(3) 0.073(2) Uani 1.00 1 d .
C(14) C 0.2408(6) 0.9280(10) 0.1998(3) 0.055(2) Uani 1.00 1 d .
C(15) C -0.1045(6) 1.3182(13) -0.0622(3) 0.063(2) Uani 1.00 1 d .
C(16) C -0.1804(7) 1.7080(14) -0.0179(3) 0.078(3) Uani 1.00 1 d .
C(17) C -0.2939(6) 1.3124(17) -0.0334(4) 0.082(3) Uani 1.00 1 d .
C(18) C -0.2133(8) 1.506(2) 0.3693(4) 0.108(4) Uani 1.00 1 d .
C(19) C -0.0860(7) 1.1699(15) 0.4229(3) 0.077(3) Uani 1.00 1 d .
C(20) C -0.0119(9) 1.5960(17) 0.4107(4) 0.091(4) Uani 1.00 1 d .
H(1) H -0.0507 1.0751 0.0457 0.059 Uiso 1.00 1 c R
H(2) H 0.0057 1.0610 0.3248 0.080 Uiso 1.00 1 c R
H(3) H 0.2343 0.7876 0.2094 0.056 Uiso 1.00 1 c R
H(4) H 0.3806 0.9178 0.2066 0.350 Uiso 1.00 1 c R
H(5) H 0.3983 1.2576 0.1803 0.180 Uiso 1.00 1 c R
H(6) H 0.2695 1.4656 0.1589 0.149 Uiso 1.00 1 c R
H(7) H 0.1216 1.3418 0.1615 0.133 Uiso 1.00 1 c R
H(8) H -0.2365 1.7569 -0.0099 0.123 Uiso 1.00 1 c R
H(9) H -0.1749 1.7556 -0.0533 0.184 Uiso 1.00 1 c R
H(10) H -0.1300 1.7638 0.0075 0.182 Uiso 1.00 1 c R
H(11) H -0.2929 1.1796 -0.0490 0.755 Uiso 1.00 1 c R
H(12) H -0.3340 1.3988 -0.0576 0.253 Uiso 1.00 1 c R
H(13) H -0.3202 1.2975 -0.0010 0.379 Uiso 1.00 1 c R
H(14) H -0.0565 1.4129 -0.0664 0.134 Uiso 1.00 1 c R
H(15) H -0.1406 1.2914 -0.0972 0.181 Uiso 1.00 1 c R
H(16) H -0.0754 1.1919 -0.0485 0.301 Uiso 1.00 1 c R
H(17) H -0.1422 1.1011 0.4187 0.261 Uiso 1.00 1 c R
H(18) H -0.0636 1.2066 0.4591 0.238 Uiso 1.00 1 c R
H(19) H -0.0406 1.0778 0.4117 0.376 Uiso 1.00 1 c R
H(20) H 0.0422 1.5250 0.4322 0.222 Uiso 1.00 1 c R
H(21) H -0.0360 1.6824 0.4336 0.449 Uiso 1.00 1 c R
H(22) H 0.0110 1.6717 0.3837 0.241 Uiso 1.00 1 c R
H(23) H -0.2132 1.6483 0.3617 0.476 Uiso 1.00 1 c R
H(24) H -0.2407 1.4810 0.3994 0.192 Uiso 1.00 1 c R
H(25) H -0.2515 1.4392 0.3379 0.468 Uiso 1.00 1 c R

loop_
_atom_site_aniso_label
_atom_site_aniso_U_11
_atom_site_aniso_U_22
_atom_site_aniso_U_33
_atom_site_aniso_U_12
_atom_site_aniso_U_13
_atom_site_aniso_U_23
Bi(1) 0.04448(16) 0.04202(16) 0.04546(16) -0.00022(11) 0.01198(12) -0.00375(11)
S(1) 0.0495(10) 0.0532(9) 0.0450(9) 0.0050(7) 0.0071(7) -0.0029(7)
S(2) 0.0556(11) 0.0603(10) 0.0490(10) 0.0154(8) 0.0166(8) -0.0014(8)
Si(1) 0.0470(11) 0.0514(11) 0.0415(10) 0.0003(8) 0.0035(8) -0.0049(8)
Si(2) 0.0586(13) 0.0643(13) 0.0489(11) 0.0123(9) 0.0258(10) -0.0021(9)
C(1) 0.056(4) 0.050(3) 0.045(3) 0.008(3) 0.021(3) -0.002(3)
C(2) 0.042(3) 0.051(4) 0.047(3) 0.000(3) 0.013(3) 0.002(3)
C(3) 0.039(3) 0.050(3) 0.043(3) -0.003(2) 0.017(2) -0.008(2)
C(4) 0.035(3) 0.040(3) 0.044(3) -0.000(2) 0.007(2) -0.006(2)
C(5) 0.031(3) 0.050(3) 0.045(3) -0.003(2) 0.007(2) -0.001(3)
C(6) 0.034(3) 0.048(3) 0.038(3) -0.004(2) 0.005(2) -0.006(2)
C(7) 0.039(4) 0.059(4) 0.046(4) -0.007(3) 0.009(3) -0.007(3)
C(8) 0.040(3) 0.053(3) 0.044(3) 0.000(2) 0.009(2) -0.005(3)
C(9) 0.037(3) 0.051(3) 0.038(3) -0.007(2) 0.009(2) -0.008(2)
C(10) 0.052(4) 0.049(4) 0.064(4) 0.001(3) 0.008(3) 0.012(3)
C(11) 0.052(4) 0.071(5) 0.063(4) -0.014(3) 0.011(3) 0.006(4)
C(12) 0.047(4) 0.090(6) 0.061(4) -0.006(4) 0.022(3) -0.002(4)
C(13) 0.038(4) 0.093(6) 0.092(6) 0.014(4) 0.022(4) -0.016(5)
C(14) 0.048(4) 0.060(4) 0.058(4) 0.014(3) 0.012(3) 0.001(3)
C(15) 0.062(5) 0.077(5) 0.052(4) 0.010(4) 0.016(4) -0.004(4)
C(16) 0.114(9) 0.062(5) 0.058(5) 0.014(5) 0.014(5) -0.008(4)
C(17) 0.051(6) 0.122(8) 0.069(5) -0.014(5) -0.003(4) 0.001(5)
C(18) 0.091(8) 0.150(10) 0.090(7) 0.060(7) 0.038(6) -0.003(7)
C(19) 0.094(7) 0.083(6) 0.062(5) 0.007(5) 0.032(5) 0.014(4)
C(20) 0.116(9) 0.094(7) 0.072(7) -0.015(6) 0.040(7) -0.019(6)

loop_
_atom_type_symbol
_atom_type_description
_atom_type_scat_dispersion_real
_atom_type_scat_dispersion_imag
_atom_type_scat_source
C C 0.003 0.002
;
International Tables for Crystallography
(1992, Vol. C, Tables 4.2.6.8 and 6.1.1.4)
;
H H 0.000 0.000
;
International Tables for Crystallography
(1992, Vol. C, Table 6.1.1.4)
;
Bi Bi -4.108 10.257
;
International Tables for Crystallography
(1992, Vol. C, Tables 4.2.6.8 and 6.1.1.4)
;
S S 0.125 0.123
;
International Tables for Crystallography
(1992, Vol. C, Tables 4.2.6.8 and 6.1.1.4)
;
Si Si 0.082 0.070
;
International Tables for Crystallography
(1992, Vol. C, Tables 4.2.6.8 and 6.1.1.4)
;

loop_
_geom_angle_atom_site_label_1
_geom_angle_atom_site_label_2
_geom_angle_atom_site_label_3
_geom_angle
_geom_angle_publ_flag
C(3) Bi(1) C(6) 78.3(2) yes
C(3) Bi(1) C(9) 97.2(2) yes
C(6) Bi(1) C(9) 92.2(2) yes
C(5) S(1) C(8) 93.7(3) yes
C(1) S(2) C(4) 92.9(3) yes
C(8) Si(1) C(15) 107.9(3) yes
C(8) Si(1) C(16) 108.3(3) yes
C(8) Si(1) C(17) 108.6(3) yes
C(15) Si(1) C(16) 111.5(4) yes
C(15) Si(1) C(17) 109.5(4) yes
C(16) Si(1) C(17) 110.9(5) yes
C(1) Si(2) C(18) 108.0(4) yes
C(1) Si(2) C(19) 107.8(3) yes
C(1) Si(2) C(20) 111.0(4) yes
C(18) Si(2) C(19) 110.7(5) yes
C(18) Si(2) C(20) 109.9(5) yes
C(19) Si(2) C(20) 109.5(4) yes
S(2) C(1) Si(2) 120.7(3) yes
S(2) C(1) C(2) 110.1(5) yes
Si(2) C(1) C(2) 129.2(5) yes
C(1) C(2) C(3) 114.3(5) yes
Bi(1) C(3) C(2) 137.8(4) yes
Bi(1) C(3) C(4) 109.6(4) yes
C(2) C(3) C(4) 112.4(5) yes
S(2) C(4) C(3) 110.4(4) yes
S(2) C(4) C(5) 128.1(4) yes
C(3) C(4) C(5) 121.4(5) yes
S(1) C(5) C(4) 128.8(4) yes
S(1) C(5) C(6) 110.3(4) yes
C(4) C(5) C(6) 120.9(5) yes
Bi(1) C(6) C(5) 109.9(4) yes
Bi(1) C(6) C(7) 137.7(4) yes
C(5) C(6) C(7) 112.3(5) yes
C(6) C(7) C(8) 115.4(6) yes
S(1) C(8) Si(1) 122.2(3) yes
S(1) C(8) C(7) 108.3(4) yes
Si(1) C(8) C(7) 129.3(5) yes
Bi(1) C(9) C(10) 123.1(4) yes
Bi(1) C(9) C(14) 117.1(4) yes
C(10) C(9) C(14) 119.9(6) yes
C(9) C(10) C(11) 120.1(6) yes
C(10) C(11) C(12) 120.3(7) yes
C(11) C(12) C(13) 120.7(7) yes
C(12) C(13) C(14) 119.3(7) yes
C(9) C(14) C(13) 119.7(6) yes
C(1) C(2) H(2) 122.3(7) no
C(3) C(2) H(2) 123.4(7) no
C(6) C(7) H(1) 122.8(6) no
C(8) C(7) H(1) 121.8(6) no
C(9) C(10) H(7) 120.2(7) no
C(11) C(10) H(7) 119.7(6) no
C(10) C(11) H(6) 120.0(7) no
C(12) C(11) H(6) 119.7(8) no
C(11) C(12) H(5) 120.2(8) no
C(13) C(12) H(5) 119.1(8) no
C(12) C(13) H(4) 122.0(8) no
C(14) C(13) H(4) 118.7(8) no
C(9) C(14) H(3) 120.7(8) no
C(13) C(14) H(3) 119.5(8) no
Si(1) C(15) H(14) 111.1(6) no
Si(1) C(15) H(15) 111.2(6) no
Si(1) C(15) H(16) 111.0(7) no
H(14) C(15) H(15) 108.0(8) no
H(14) C(15) H(16) 107.5(8) no
H(15) C(15) H(16) 107.9(8) no
Si(1) C(16) H(8) 110.8(8) no
Si(1) C(16) H(9) 109.9(7) no
Si(1) C(16) H(10) 110.1(7) no
H(8) C(16) H(9) 108.9(9) no
H(8) C(16) H(10) 109.3(9) no
H(9) C(16) H(10) 107.8(10) no
Si(1) C(17) H(11) 111.3(7) no
Si(1) C(17) H(12) 111.4(8) no
Si(1) C(17) H(13) 110.1(6) no
H(11) C(17) H(12) 109.2(9) no
H(11) C(17) H(13) 107.2(10) no
H(12) C(17) H(13) 107.4(9) no
Si(2) C(18) H(23) 111.0(10) no
Si(2) C(18) H(24) 111.3(9) no
Si(2) C(18) H(25) 109.0(10) no
H(23) C(18) H(24) 110.7(13) no
H(23) C(18) H(25) 107.2(11) no
H(24) C(18) H(25) 107.5(12) no
Si(2) C(19) H(17) 110.9(7) no
Si(2) C(19) H(18) 110.1(7) no
Si(2) C(19) H(19) 108.0(8) no
H(17) C(19) H(18) 111.8(11) no
H(17) C(19) H(19) 108.4(9) no
H(18) C(19) H(19) 107.6(9) no
Si(2) C(20) H(20) 108.6(8) no
Si(2) C(20) H(21) 112.3(10) no
Si(2) C(20) H(22) 110.7(8) no
H(20) C(20) H(21) 107.9(10) no
H(20) C(20) H(22) 105.9(13) no
H(21) C(20) H(22) 111.3(11) no

loop_
_geom_bond_atom_site_label_1
_geom_bond_atom_site_label_2
_geom_bond_distance
_geom_bond_publ_flag
Bi(1) C(3) 2.253(6) yes
Bi(1) C(6) 2.246(5) yes
Bi(1) C(9) 2.266(6) yes
S(1) C(5) 1.732(5) yes
S(1) C(8) 1.736(6) yes
S(2) C(1) 1.732(6) yes
S(2) C(4) 1.735(6) yes
Si(1) C(8) 1.859(6) yes
Si(1) C(15) 1.852(9) yes
Si(1) C(16) 1.865(9) yes
Si(1) C(17) 1.849(9) yes
Si(2) C(1) 1.886(7) yes
Si(2) C(18) 1.836(12) yes
Si(2) C(19) 1.852(10) yes
Si(2) C(20) 1.848(12) yes
C(1) C(2) 1.363(9) yes
C(2) C(3) 1.428(9) yes
C(3) C(4) 1.381(7) yes
C(4) C(5) 1.411(8) yes
C(5) C(6) 1.384(8) yes
C(6) C(7) 1.409(9) yes
C(7) C(8) 1.388(9) yes
C(9) C(10) 1.375(9) yes
C(9) C(14) 1.389(9) yes
C(10) C(11) 1.395(11) yes
C(11) C(12) 1.368(11) yes
C(12) C(13) 1.376(13) yes
C(13) C(14) 1.412(12) yes
C(2) H(2) 0.956(6) no
C(7) H(1) 0.979(7) no
C(10) H(7) 0.966(6) no
C(11) H(6) 0.935(8) no
C(12) H(5) 0.961(8) no
C(13) H(4) 0.942(8) no
C(14) H(3) 0.956(7) no
C(15) H(14) 0.961(9) no
C(15) H(15) 0.957(7) no
C(15) H(16) 0.962(8) no
C(16) H(8) 0.944(11) no
C(16) H(9) 0.962(9) no
C(16) H(10) 0.958(9) no
C(17) H(11) 0.953(11) no
C(17) H(12) 0.951(9) no
C(17) H(13) 0.974(10) no
C(18) H(23) 0.945(13) no
C(18) H(24) 0.941(13) no
C(18) H(25) 0.982(11) no
C(19) H(17) 0.932(10) no
C(19) H(18) 0.942(9) no
C(19) H(19) 0.981(11) no
C(20) H(20) 0.991(11) no
C(20) H(21) 0.927(12) no
C(20) H(22) 0.952(12) no

loop_
_geom_contact_atom_site_label_1
_geom_contact_atom_site_label_2
_geom_contact_distance
_geom_contact_site_symmetry_2
C(5) C(18) 3.513(13) 2_445
C(10) C(14) 3.466(10) 2_555
C(11) C(14) 3.371(11) 2_555
C(14) C(10) 3.466(10) 2_545
C(14) C(11) 3.371(11) 2_545
C(18) C(5) 3.513(13) 2_455
Bi(1) H(5) 3.4917(2) 2_545
Bi(1) H(15) 3.3396(2) 3_575
S(1) H(14) 3.4158(18) 3_585
S(1) H(17) 3.2288(17) 2_455
S(1) H(23) 3.1822(18) 2_445
S(2) H(4) 3.4433(18) 2_555
C(1) H(4) 3.027(7) 2_555
C(2) H(4) 2.764(7) 2_555
C(2) H(5) 3.181(7) 2_545
C(3) H(4) 2.904(5) 2_555
C(3) H(5) 3.466(5) 2_545
C(4) H(4) 3.246(5) 2_555
C(4) H(23) 3.508(5) 2_445
C(4) H(25) 3.551(5) 2_445
C(5) H(23) 3.115(5) 2_445
C(5) H(24) 3.403(5) 2_445
C(5) H(25) 3.412(5) 2_445
C(6) H(23) 3.584(6) 2_445
C(6) H(24) 3.236(5) 2_445
C(6) H(25) 3.499(6) 2_445
C(7) H(10) 3.127(7) 1_545
C(7) H(14) 3.332(7) 3_585
C(7) H(16) 3.323(7) 3_575
C(7) H(24) 3.245(7) 2_445
C(8) H(14) 3.075(6) 3_585
C(8) H(24) 3.434(6) 2_445
C(9) H(3) 3.180(5) 2_555
C(9) H(9) 3.592(6) 3_585
C(9) H(15) 3.136(6) 3_575
C(10) H(3) 3.082(6) 2_555
C(10) H(4) 3.520(7) 2_555
C(10) H(9) 2.957(7) 3_585
C(10) H(14) 3.597(6) 3_585
C(10) H(15) 3.484(6) 3_585
C(11) H(3) 3.202(8) 1_565
C(11) H(3) 3.062(8) 2_555
C(11) H(9) 3.018(7) 3_585
C(11) H(15) 3.376(7) 3_585
C(12) H(2) 3.297(8) 2_555
C(12) H(3) 3.170(8) 2_555
C(12) H(22) 3.029(8) 2_545
C(13) H(3) 3.251(9) 2_555
C(13) H(22) 3.579(9) 2_545
C(14) H(3) 3.249(7) 2_555
C(14) H(6) 3.240(7) 1_545
C(14) H(15) 3.080(7) 3_575
C(15) H(1) 3.411(8) 3_575
C(15) H(6) 3.408(8) 3_585
C(15) H(7) 3.318(8) 3_585
C(15) H(10) 3.516(8) 3_585
C(16) H(1) 3.287(9) 1_565
C(16) H(11) 3.512(9) 1_565
C(17) H(6) 3.561(10) 3_585
C(17) H(20) 3.265(10) 4_474
C(19) H(13) 3.569(10) 2_445
C(19) H(21) 3.262(10) 1_545
C(20) H(5) 3.263(13) 2_555
C(20) H(18) 3.507(11) 3_586
C(20) H(19) 3.170(11) 1_565
H(1) C(15) 3.411(8) 3_575
H(1) C(16) 3.287(9) 1_545
H(1) H(1) 3.133 3_575
H(1) H(8) 3.512 1_545
H(1) H(9) 3.492 1_545
H(1) H(9) 3.481 3_585
H(1) H(10) 2.447 1_545
H(1) H(10) 3.373 3_585
H(1) H(14) 3.548 3_575
H(1) H(16) 2.540 3_575
H(2) C(12) 3.297(8) 2_545
H(2) H(4) 3.061 2_555
H(2) H(5) 2.451 2_545
H(2) H(6) 3.326 2_545
H(2) H(12) 3.436 4_575
H(2) H(22) 2.935 1_545
H(3) C(9) 3.180(5) 2_545
H(3) C(10) 3.082(6) 2_545
H(3) C(11) 3.202(8) 1_545
H(3) C(11) 3.062(8) 2_545
H(3) C(12) 3.170(8) 2_545
H(3) C(13) 3.251(9) 2_545
H(3) C(14) 3.249(7) 2_545
H(3) H(6) 2.560 1_545
H(3) H(6) 3.531 2_545
H(3) H(7) 3.452 1_545
H(3) H(7) 3.555 2_545
H(3) H(15) 2.950 3_575
H(4) S(2) 3.4433(18) 2_545
H(4) C(1) 3.027(7) 2_545
H(4) C(2) 2.764(7) 2_545
H(4) C(3) 2.904(5) 2_545
H(4) C(4) 3.246(5) 2_545
H(4) C(10) 3.520(7) 2_545
H(4) H(2) 3.061 2_545
H(4) H(6) 3.476 1_545
H(4) H(7) 3.370 2_545
H(4) H(22) 3.448 2_545
H(5) Bi(1) 3.4917(2) 2_555
H(5) C(2) 3.181(7) 2_555
H(5) C(3) 3.466(5) 2_555
H(5) C(20) 3.263(13) 2_545
H(5) H(2) 2.451 2_555
H(5) H(20) 3.474 2_545
H(5) H(22) 2.353 2_545
H(6) C(14) 3.240(7) 1_565
H(6) C(15) 3.408(8) 3_585
H(6) C(17) 3.561(10) 3_585
H(6) H(2) 3.326 2_555
H(6) H(3) 2.560 1_565
H(6) H(3) 3.531 2_555
H(6) H(4) 3.476 1_565
H(6) H(9) 3.116 3_585
H(6) H(12) 3.024 3_585
H(6) H(15) 2.725 3_585
H(7) C(15) 3.318(8) 3_585
H(7) H(3) 3.452 1_565
H(7) H(3) 3.555 2_555
H(7) H(4) 3.370 2_555
H(7) H(9) 3.047 3_585
H(7) H(14) 2.891 3_585
H(7) H(15) 2.933 3_585
H(8) H(1) 3.512 1_565
H(8) H(11) 2.992 1_565
H(8) H(17) 3.331 2_455
H(8) H(18) 3.451 2_455
H(8) H(24) 3.221 2_455
H(9) C(9) 3.592(6) 3_585
H(9) C(10) 2.957(7) 3_585
H(9) C(11) 3.018(7) 3_585
H(9) H(1) 3.492 1_565
H(9) H(1) 3.481 3_585
H(9) H(6) 3.116 3_585
H(9) H(7) 3.047 3_585
H(9) H(11) 3.281 1_565
H(9) H(16) 3.194 1_565
H(10) C(7) 3.127(7) 1_565
H(10) C(15) 3.516(8) 3_585
H(10) H(1) 2.447 1_565
H(10) H(1) 3.373 3_585
H(10) H(14) 3.092 3_585
H(10) H(16) 3.296 1_565
H(10) H(16) 3.026 3_585
H(10) H(24) 3.589 2_455
H(11) C(16) 3.512(9) 1_545
H(11) H(8) 2.992 1_545
H(11) H(9) 3.281 1_545
H(11) H(20) 2.738 4_474
H(12) H(2) 3.436 4_474
H(12) H(6) 3.024 3_585
H(12) H(18) 3.563 4_474
H(12) H(19) 3.007 4_474
H(12) H(20) 3.297 4_474
H(13) C(19) 3.569(10) 2_455
H(13) H(17) 2.995 2_455
H(13) H(18) 3.444 2_455
H(13) H(18) 3.545 4_474
H(13) H(20) 3.177 4_474
H(13) H(21) 3.054 2_445
H(13) H(23) 3.589 2_445
H(13) H(24) 3.280 2_445
H(14) S(1) 3.4158(18) 3_585
H(14) C(7) 3.332(7) 3_585
H(14) C(8) 3.075(6) 3_585
H(14) C(10) 3.597(6) 3_585
H(14) H(1) 3.548 3_575
H(14) H(7) 2.891 3_585
H(14) H(10) 3.092 3_585
H(15) Bi(1) 3.3396(2) 3_575
H(15) C(9) 3.136(6) 3_575
H(15) C(10) 3.484(6) 3_585
H(15) C(11) 3.376(7) 3_585
H(15) C(14) 3.080(7) 3_575
H(15) H(3) 2.950 3_575
H(15) H(6) 2.725 3_585
H(15) H(7) 2.933 3_585
H(16) C(7) 3.323(7) 3_575
H(16) H(1) 2.540 3_575
H(16) H(9) 3.194 1_545
H(16) H(10) 3.296 1_545
H(16) H(10) 3.026 3_585
H(17) S(1) 3.2288(17) 2_445
H(17) H(8) 3.331 2_445
H(17) H(13) 2.995 2_445
H(17) H(21) 3.134 1_545
H(17) H(23) 3.364 1_545
H(18) C(20) 3.507(11) 3_586
H(18) H(8) 3.451 2_445
H(18) H(12) 3.563 4_575
H(18) H(13) 3.444 2_445
H(18) H(13) 3.545 4_575
H(18) H(20) 3.218 3_586
H(18) H(21) 3.515 1_545
H(18) H(21) 2.914 3_586
H(19) C(20) 3.170(11) 1_545
H(19) H(12) 3.007 4_575
H(19) H(21) 2.635 1_545
H(19) H(22) 2.879 1_545
H(20) C(17) 3.265(10) 4_575
H(20) H(5) 3.474 2_555
H(20) H(11) 2.738 4_575
H(20) H(12) 3.297 4_575
H(20) H(13) 3.177 4_575
H(20) H(18) 3.218 3_586
H(21) C(19) 3.262(10) 1_565
H(21) H(13) 3.054 2_455
H(21) H(17) 3.134 1_565
H(21) H(18) 3.515 1_565
H(21) H(18) 2.914 3_586
H(21) H(19) 2.635 1_565
H(22) C(12) 3.029(8) 2_555
H(22) C(13) 3.579(9) 2_555
H(22) H(2) 2.935 1_565
H(22) H(4) 3.448 2_555
H(22) H(5) 2.353 2_555
H(22) H(19) 2.879 1_565
H(23) S(1) 3.1822(18) 2_455
H(23) C(4) 3.508(5) 2_455
H(23) C(5) 3.115(5) 2_455
H(23) C(6) 3.584(6) 2_455
H(23) H(13) 3.589 2_455
H(23) H(17) 3.364 1_565
H(24) C(5) 3.403(5) 2_455
H(24) C(6) 3.236(5) 2_455
H(24) C(7) 3.245(7) 2_455
H(24) C(8) 3.434(6) 2_455
H(24) H(8) 3.221 2_445
H(24) H(10) 3.589 2_445
H(24) H(13) 3.280 2_455
H(25) C(4) 3.551(5) 2_455
H(25) C(5) 3.412(5) 2_455
H(25) C(6) 3.499(6) 2_455

loop_
_geom_torsion_atom_site_label_1
_geom_torsion_atom_site_label_2
_geom_torsion_atom_site_label_3
_geom_torsion_atom_site_label_4
_geom_torsion
C(3) Bi(1) C(6) C(5) 0.0(3)
C(3) Bi(1) C(6) C(7) -176.4(7)
C(6) Bi(1) C(3) C(2) 173.1(7)
C(6) Bi(1) C(3) C(4) 0.1(3)
C(3) Bi(1) C(9) C(10) -56.8(5)
C(3) Bi(1) C(9) C(14) 124.9(5)
C(9) Bi(1) C(3) C(2) -96.2(6)
C(9) Bi(1) C(3) C(4) 90.8(4)
C(6) Bi(1) C(9) C(10) 21.6(5)
C(6) Bi(1) C(9) C(14) -156.6(5)
C(9) Bi(1) C(6) C(5) -96.9(4)
C(9) Bi(1) C(6) C(7) 86.7(7)
C(5) S(1) C(8) Si(1) 175.0(4)
C(5) S(1) C(8) C(7) -1.1(5)
C(8) S(1) C(5) C(4) -176.7(5)
C(8) S(1) C(5) C(6) 1.0(4)
C(1) S(2) C(4) C(3) -0.4(4)
C(1) S(2) C(4) C(5) 174.6(5)
C(4) S(2) C(1) Si(2) -178.4(4)
C(4) S(2) C(1) C(2) 0.5(5)
C(15) Si(1) C(8) S(1) 156.3(4)
C(15) Si(1) C(8) C(7) -28.4(7)
C(16) Si(1) C(8) S(1) 35.5(6)
C(16) Si(1) C(8) C(7) -149.3(7)
C(17) Si(1) C(8) S(1) -85.1(5)
C(17) Si(1) C(8) C(7) 90.2(7)
C(18) Si(2) C(1) S(2) 36.2(6)
C(18) Si(2) C(1) C(2) -142.4(7)
C(19) Si(2) C(1) S(2) 155.8(4)
C(19) Si(2) C(1) C(2) -22.9(7)
C(20) Si(2) C(1) S(2) -84.2(5)
C(20) Si(2) C(1) C(2) 97.1(7)
S(2) C(1) C(2) C(3) -0.4(7)
Si(2) C(1) C(2) C(3) 178.4(5)
C(1) C(2) C(3) Bi(1) -172.8(5)
C(1) C(2) C(3) C(4) 0.0(7)
Bi(1) C(3) C(4) S(2) 175.2(2)
Bi(1) C(3) C(4) C(5) -0.2(5)
C(2) C(3) C(4) S(2) 0.3(6)
C(2) C(3) C(4) C(5) -175.1(5)
S(2) C(4) C(5) S(1) 3.1(8)
S(2) C(4) C(5) C(6) -174.3(4)
C(3) C(4) C(5) S(1) 177.6(4)
C(3) C(4) C(5) C(6) 0.2(6)
S(1) C(5) C(6) Bi(1) -178.0(2)
S(1) C(5) C(6) C(7) -0.6(6)
C(4) C(5) C(6) Bi(1) -0.1(5)
C(4) C(5) C(6) C(7) 177.3(5)
Bi(1) C(6) C(7) C(8) 176.1(5)
C(5) C(6) C(7) C(8) -0.2(7)
C(6) C(7) C(8) S(1) 1.0(7)
C(6) C(7) C(8) Si(1) -174.8(5)
Bi(1) C(9) C(10) C(11) -177.9(5)
Bi(1) C(9) C(14) C(13) 177.1(6)
C(10) C(9) C(14) C(13) -1.2(11)
C(14) C(9) C(10) C(11) 0.3(8)
C(9) C(10) C(11) C(12) 1.5(11)
C(10) C(11) C(12) C(13) -2.4(12)
C(11) C(12) C(13) C(14) 1.4(12)
C(12) C(13) C(14) C(9) 0.4(9)
